data_2100185
loop_
_publ_author_name
'Platteau, Cyril'
'Lefebvre, Jacques'
'Hemon, Stephanie'
'Baehtz, Carsten'
'Danede, Florence'
'Prevost, Dominique'

_publ_section_title
;
 Structure determination of forms I and II of phenobarbital from X-ray
 powder diffraction
;
_journal_issue 1
_journal_name_full 'Acta Crystallographica Section B'
_journal_page_first 80
_journal_page_last 88
_journal_paper_doi 10.1107/S0108768104031143
_journal_volume 61
_journal_year 2005
_chemical_formula_moiety 'C12 H12 N2 O3'
_chemical_formula_structural '(C3 H2 N2 O3) (C6 H5) (C2 H5)'
_chemical_formula_sum 'C144 H144 N24 O36'
_chemical_formula_weight 2786.83
_chemical_name_common phenobarbital
_chemical_name_systematic ' 5-ethyl-5-phenylbarbituric acid'
_space_group_IT_number 14
_symmetry_cell_setting monoclinic
_symmetry_space_group_name_Hall '-P 2yn'
_symmetry_space_group_name_H-M 'P 1 21/n 1'
_cell_angle_alpha 90
_cell_angle_beta 94.1849(8)
_cell_angle_gamma 90
_cell_formula_units_Z 12
_cell_length_a 10.6907(2)
_cell_length_b 47.1248(11)
_cell_length_c 6.80017(15)
_cell_measurement_temperature 293
_cell_volume 3416.77(13)
_computing_data_collection PEAKOC
_computing_molecular_graphics ORTEP3
_computing_publication_material 'SHELX97 and PARST'
_computing_structure_refinement FULLPROF
_computing_structure_solution FOX
_diffrn_ambient_temperature 293
_diffrn_measured_fraction_theta_full 1.000
_diffrn_measured_fraction_theta_max 1.000
_diffrn_measurement_device_type 'Enraf Nonius FR 590'
_diffrn_radiation_monochromator 'quartz (curved monochromator)'
_diffrn_radiation_type 'Cu K\a'
_diffrn_radiation_wavelength 1.54060
_diffrn_reflns_theta_full 39.97
_refine_ls_number_parameters 205
_refine_ls_number_reflns 4822
_refine_ls_number_restraints 117
_cod_data_source_file lc5012.cif
_cod_data_source_block Phenobarbital_Form_I
_cod_depositor_comments
;
The following automatic conversions were performed:
'_symmetry_cell_setting' value 'Monoclinic' changed to 'monoclinic'
according to '/home/saulius/struct/CIF-dictionaries/cif_core.dic'
dictionary named 'cif_core.dic' version 2.4.1 from 2010-06-29.

Automatic conversion script
Id: cif_fix_enum 1527 2010-12-29 10:47:43Z saulius 

The following automatic conversions were performed:

'_symmetry_cell_setting' value 'Monoclinic' changed to 'monoclinic'
according to /home/saulius/struct/CIF-dictionaries/cif_core.dic
dictionary named 'cif_core.dic' version 2.4.1 from 2010-06-29.

Automatic conversion script
Id: cif_fix_values 1715 2011-07-08 13:25:40Z adriana 
;
_cod_original_cell_volume 3416.76(13)
_cod_original_sg_symbol_H-M 'P 21/n'
_cod_database_code 2100185

loop_
_symmetry_equiv_pos_as_xyz
x,y,z
-x+1/2,y+1/2,-z+1/2
-x,-y,-z
x+1/2,-y+1/2,z+1/2

loop_
_atom_site_label
_atom_site_fract_x
_atom_site_fract_y
_atom_site_fract_z
_atom_site_U_iso_or_equiv
_atom_site_adp_type
_atom_site_occupancy
_atom_site_type_symbol
Na1 0.1857(14) 0.2446(2) 0.641(3) 0.025(2) Uiso 1.00000 N
Ca2 0.2828(15) 0.22915(17) 0.734(4) 0.025(2) Uiso 1.00000 C
Na3 0.3803(12) 0.2452(2) 0.822(3) 0.025(2) Uiso 1.00000 N
Ca4 0.3793(15) 0.27407(18) 0.848(3) 0.025(2) Uiso 1.00000 C
Ca5 0.2697(8) 0.29083(18) 0.7446(12) 0.025(2) Uiso 1.00000 C
Ca6 0.1656(12) 0.27325(18) 0.638(4) 0.025(2) Uiso 1.00000 C
Oa2 0.2945(16) 0.20361(19) 0.718(3) 0.025(2) Uiso 1.00000 O
Oa4 0.4677(12) 0.2842(4) 0.946(2) 0.025(2) Uiso 1.00000 O
Oa6 0.0678(11) 0.2850(3) 0.587(2) 0.025(2) Uiso 1.00000 O
Ha1 0.1182(14) 0.2328(2) 0.563(3) 0.025(2) Uiso 1.00000 H
Ha3 0.4604(12) 0.2345(2) 0.872(3) 0.025(2) Uiso 1.00000 H
Ca9 0.3208(16) 0.3115(3) 0.592(3) 0.025(2) Uiso 1.00000 C
Ca10 0.2625(16) 0.3368(3) 0.530(3) 0.025(2) Uiso 1.00000 C
Ca11 0.3065(15) 0.3570(3) 0.403(3) 0.025(2) Uiso 1.00000 C
Ca12 0.4130(15) 0.3482(3) 0.318(3) 0.025(2) Uiso 1.00000 C
Ca13 0.4724(18) 0.3225(3) 0.365(3) 0.025(2) Uiso 1.00000 C
Ca14 0.4293(14) 0.3036(3) 0.501(3) 0.025(2) Uiso 1.00000 C
Ha10 0.1782(16) 0.3407(3) 0.582(3) 0.025(2) Uiso 1.00000 H
Ha11 0.2652(15) 0.3760(3) 0.377(3) 0.025(2) Uiso 1.00000 H
Ha12 0.4493(15) 0.3609(3) 0.217(3) 0.025(2) Uiso 1.00000 H
Ha13 0.5505(18) 0.3176(3) 0.297(3) 0.025(2) Uiso 1.00000 H
Ha14 0.4736(14) 0.2851(3) 0.533(3) 0.025(2) Uiso 1.00000 H
Ca7 0.216(2) 0.3090(2) 0.908(2) 0.025(2) Uiso 1.00000 C
Ca8 0.1644(18) 0.2902(4) 1.064(2) 0.025(2) Uiso 1.00000 C
Ha7a 0.147(2) 0.3216(2) 0.849(2) 0.025(2) Uiso 1.00000 H
Ha7b 0.285(2) 0.3215(2) 0.972(2) 0.025(2) Uiso 1.00000 H
Ha8a 0.1983(18) 0.2704(4) 1.047(2) 0.025(2) Uiso 1.00000 H
Ha8b 0.0699(18) 0.2904(4) 1.043(2) 0.025(2) Uiso 1.00000 H
Ha8c 0.1931(18) 0.2982(4) 1.198(2) 0.025(2) Uiso 1.00000 H
Nb1 0.1362(12) 0.0048(3) 0.218(2) 0.013(2) Uiso 1.00000 N
Cb2 0.2128(12) 0.0174(3) 0.366(3) 0.013(2) Uiso 1.00000 C
Nb3 0.3297(11) 0.0047(3) 0.385(3) 0.013(2) Uiso 1.00000 N
Cb4 0.3719(9) -0.0202(3) 0.311(4) 0.013(2) Uiso 1.00000 C
Cb5 0.2703(8) -0.03730(18) 0.1910(12) 0.013(2) Uiso 1.00000 C
Cb6 0.1623(13) -0.0184(3) 0.104(2) 0.013(2) Uiso 1.00000 C
Ob2 0.1814(14) 0.0402(2) 0.430(2) 0.013(2) Uiso 1.00000 O
Ob4 0.4818(9) -0.0269(4) 0.330(2) 0.013(2) Uiso 1.00000 O
Ob6 0.0840(12) -0.0294(4) -0.007(2) 0.013(2) Uiso 1.00000 O
Hb1 0.0491(12) 0.0139(3) 0.189(2) 0.013(2) Uiso 1.00000 H
Hb3 0.3966(11) 0.0160(3) 0.469(3) 0.013(2) Uiso 1.00000 H
Cb9 0.2250(13) -0.0587(4) 0.343(3) 0.013(2) Uiso 1.00000 C
Cb10 0.1079(12) -0.0586(4) 0.426(3) 0.013(2) Uiso 1.00000 C
Cb11 0.0786(15) -0.0783(4) 0.568(3) 0.013(2) Uiso 1.00000 C
Cb12 0.1604(10) -0.1010(3) 0.615(3) 0.013(2) Uiso 1.00000 C
Cb13 0.2800(11) -0.1002(4) 0.547(3) 0.013(2) Uiso 1.00000 C
Cb14 0.3050(16) -0.0817(4) 0.393(3) 0.013(2) Uiso 1.00000 C
Hb10 0.0438(12) -0.0437(4) 0.382(3) 0.013(2) Uiso 1.00000 H
Hb11 -0.0014(15) -0.0763(4) 0.637(3) 0.013(2) Uiso 1.00000 H
Hb12 0.1331(10) -0.1175(3) 0.696(3) 0.013(2) Uiso 1.00000 H
Hb13 0.3482(11) -0.1130(4) 0.607(3) 0.013(2) Uiso 1.00000 H
Hb14 0.3819(16) -0.0848(4) 0.318(3) 0.013(2) Uiso 1.00000 H
Cb7 0.3261(19) -0.0532(2) 0.0193(18) 0.013(2) Uiso 1.00000 C
Cb8 0.3651(19) -0.0309(4) -0.127(2) 0.013(2) Uiso 1.00000 C
Hb7a 0.2617(19) -0.0665(2) -0.0464(18) 0.013(2) Uiso 1.00000 H
Hb7b 0.4009(19) -0.0649(2) 0.0695(18) 0.013(2) Uiso 1.00000 H
Hb8a 0.2937(19) -0.0285(4) -0.231(2) 0.013(2) Uiso 1.00000 H
Hb8b 0.4428(19) -0.0381(4) -0.187(2) 0.013(2) Uiso 1.00000 H
Hb8c 0.3827(19) -0.0127(4) -0.052(2) 0.013(2) Uiso 1.00000 H
Nc1 0.1612(12) 0.1747(3) 0.324(3) 0.037(2) Uiso 1.00000 N
Cc2 0.2531(14) 0.1887(3) 0.230(4) 0.037(2) Uiso 1.00000 C
Nc3 0.3661(12) 0.1757(2) 0.209(3) 0.037(2) Uiso 1.00000 N
Cc4 0.4012(11) 0.1485(3) 0.256(4) 0.037(2) Uiso 1.00000 C
Cc5 0.2995(8) 0.13091(18) 0.3466(12) 0.037(2) Uiso 1.00000 C
Cc6 0.1854(14) 0.1481(3) 0.401(4) 0.037(2) Uiso 1.00000 C
Oc2 0.2398(17) 0.2137(2) 0.186(3) 0.037(2) Uiso 1.00000 O
Oc4 0.5066(9) 0.1400(4) 0.234(3) 0.037(2) Uiso 1.00000 O
Oc6 0.1015(13) 0.1365(4) 0.483(2) 0.037(2) Uiso 1.00000 O
Hc1 0.0751(12) 0.1841(3) 0.337(3) 0.037(2) Uiso 1.00000 H
Hc3 0.4334(12) 0.1880(2) 0.150(3) 0.037(2) Uiso 1.00000 H
Cc9 0.2606(14) 0.1081(4) 0.192(3) 0.037(2) Uiso 1.00000 C
Cc10 0.3407(15) 0.0870(4) 0.134(3) 0.037(2) Uiso 1.00000 C
Cc11 0.3196(13) 0.0665(4) -0.013(3) 0.037(2) Uiso 1.00000 C
Cc12 0.2013(11) 0.0682(4) -0.114(3) 0.037(2) Uiso 1.00000 C
Cc13 0.1137(12) 0.0875(4) -0.054(3) 0.037(2) Uiso 1.00000 C
Cc14 0.1511(15) 0.1097(4) 0.069(3) 0.037(2) Uiso 1.00000 C
Hc10 0.4262(15) 0.0865(4) 0.207(3) 0.037(2) Uiso 1.00000 H
Hc11 0.3839(13) 0.0518(4) -0.043(3) 0.037(2) Uiso 1.00000 H
Hc12 0.1798(11) 0.0554(4) -0.231(3) 0.037(2) Uiso 1.00000 H
Hc13 0.0223(12) 0.0852(4) -0.100(3) 0.037(2) Uiso 1.00000 H
Hc14 0.0983(15) 0.1275(4) 0.069(3) 0.037(2) Uiso 1.00000 H
Cc7 0.360(2) 0.1160(3) 0.5349(17) 0.037(2) Uiso 1.00000 C
Cc8 0.4115(18) 0.1342(4) 0.707(2) 0.037(2) Uiso 1.00000 C
Hc7a 0.294(2) 0.1030(3) 0.5858(17) 0.037(2) Uiso 1.00000 H
Hc7b 0.431(2) 0.1038(3) 0.4932(17) 0.037(2) Uiso 1.00000 H
Hc8a 0.4229(18) 0.1541(4) 0.657(2) 0.037(2) Uiso 1.00000 H
Hc8b 0.3489(18) 0.1338(4) 0.812(2) 0.037(2) Uiso 1.00000 H
Hc8c 0.4944(18) 0.1258(4) 0.759(2) 0.037(2) Uiso 1.00000 H

loop_
_atom_type_symbol
_atom_type_scat_dispersion_real
_atom_type_scat_dispersion_imag
_atom_type_scat_source
n 0.02900 0.01800 International_Tables_for_Crystallography_Vol.C(1991)_Tables_6.1.1.4_and_6.1.1.5
c 0.01700 0.00900 International_Tables_for_Crystallography_Vol.C(1991)_Tables_6.1.1.4_and_6.1.1.5
o 0.04700 0.03200 International_Tables_for_Crystallography_Vol.C(1991)_Tables_6.1.1.4_and_6.1.1.5
h 0.00000 0.00000 International_Tables_for_Crystallography_Vol.C(1991)_Tables_6.1.1.4_and_6.1.1.5

loop_
_geom_angle_atom_site_label_1
_geom_angle_atom_site_label_2
_geom_angle_atom_site_label_3
_geom_angle
_geom_angle_publ_flag
Ca6 Na1 Ca2 129.8(10) yes
Ca6 Na1 Ha1 115 no
Ca2 Na1 Ha1 115 no
Oa2 Ca2 Na1 124.1(10) yes
Oa2 Ca2 Na3 120.0(9) yes
Na1 Ca2 Na3 115.0(15) yes
Ca4 Na3 Ca2 125.8(9) yes
Ca4 Na3 Ha3 117 no
Ca2 Na3 Ha3 117 no
Oa4 Ca4 Na3 116.6(12) yes
Oa4 Ca4 Ca5 125.9(15) yes
Na3 Ca4 Ca5 117.5(8) yes
Ca6 Ca5 Ca4 116.2(10) yes
Ca6 Ca5 Ca7 110.3(8) yes
Ca4 Ca5 Ca7 105.4(9) yes
Ca6 Ca5 Ca9 107.6(9) yes
Ca4 Ca5 Ca9 109.5(9) yes
Ca7 Ca5 Ca9 107.6(10) yes
Oa6 Ca6 Na1 125.9(11) yes
Oa6 Ca6 Ca5 118.2(12) yes
Na1 Ca6 Ca5 114.8(8) yes
Ca10 Ca9 Ca14 117.2(15) yes
Ca10 Ca9 Ca5 124.5(14) yes
Ca14 Ca9 Ca5 118.2(15) yes
Ca11 Ca10 Ca9 127.6(15) yes
Ca11 Ca10 Ha10 116 no
Ca9 Ca10 Ha10 116 no
Ca12 Ca11 Ca10 112.3(19) yes
Ca12 Ca11 Ha11 124 no
Ca10 Ca11 Ha11 124 no
Ca11 Ca12 Ca13 122.9(15) yes
Ca11 Ca12 Ha12 119 no
Ca13 Ca12 Ha12 119 no
Ca14 Ca13 Ca12 122.8(14) yes
Ca14 Ca13 Ha13 119 no
Ca12 Ca13 Ha13 119 no
Ca13 Ca14 Ca9 116.7(16) yes
Ca13 Ca14 Ha14 122 no
Ca9 Ca14 Ha14 122 no
Ca8 Ca7 Ca5 110.7(11) yes
Ca8 Ca7 Ha7a 110 no
Ca5 Ca7 Ha7a 110 no
Ca8 Ca7 Ha7b 110 no
Ca5 Ca7 Ha7b 110 no
Ha7a Ca7 Ha7b 108 no
Ca7 Ca8 Ha8a 108 no
Ca7 Ca8 Ha8b 108 no
Ha8a Ca8 Ha8b 111 no
Ca7 Ca8 Ha8c 108 no
Ha8a Ca8 Ha8c 111 no
Ha8b Ca8 Ha8c 111 no
Cb6 Nb1 Cb2 127.9(14) yes
Cb6 Nb1 Hb1 116 no
Cb2 Nb1 Hb1 116 no
Ob2 Cb2 Nb1 118.4(16) yes
Ob2 Cb2 Nb3 128.3(14) yes
Nb1 Cb2 Nb3 111.4(12) yes
Cb4 Nb3 Cb2 131.2(12) yes
Cb4 Nb3 Hb3 114 no
Cb2 Nb3 Hb3 114 no
Ob4 Cb4 Nb3 121.7(12) yes
Ob4 Cb4 Cb5 124.2(10) yes
Nb3 Cb4 Cb5 113.9(13) yes
Cb4 Cb5 Cb6 112.4(8) yes
Cb4 Cb5 Cb7 111.1(10) yes
Cb6 Cb5 Cb7 108.1(9) yes
Cb4 Cb5 Cb9 103.3(9) yes
Cb6 Cb5 Cb9 111.7(10) yes
Cb7 Cb5 Cb9 110.2(10) yes
Ob6 Cb6 Nb1 122.3(15) yes
Ob6 Cb6 Cb5 117.4(13) yes
Nb1 Cb6 Cb5 114.8(11) yes
Cb14 Cb9 Cb10 116.7(13) yes
Cb14 Cb9 Cb5 116.8(14) yes
Cb10 Cb9 Cb5 126.4(13) yes
Cb11 Cb10 Cb9 121.6(15) yes
Cb11 Cb10 Hb10 119 no
Cb9 Cb10 Hb10 119 no
Cb10 Cb11 Cb12 119.9(16) yes
Cb10 Cb11 Hb11 120 no
Cb12 Cb11 Hb11 120 no
Cb13 Cb12 Cb11 118.5(12) yes
Cb13 Cb12 Hb12 121 no
Cb11 Cb12 Hb12 121 no
Cb12 Cb13 Cb14 119.6(14) yes
Cb12 Cb13 Hb13 120 no
Cb14 Cb13 Hb13 120 no
Cb13 Cb14 Cb9 121.0(16) yes
Cb13 Cb14 Hb14 120 no
Cb9 Cb14 Hb14 120 no
Cb8 Cb7 Cb5 107.4(11) yes
Cb8 Cb7 Hb7a 110 no
Cb5 Cb7 Hb7a 110 no
Cb8 Cb7 Hb7b 110 no
Cb5 Cb7 Hb7b 110 no
Hb7a Cb7 Hb7b 108 no
Cb7 Cb8 Hb8a 108 no
Cb7 Cb8 Hb8b 108 no
Hb8a Cb8 Hb8b 111 no
Cb7 Cb8 Hb8c 108 no
Hb8a Cb8 Hb8c 111 no
Hb8b Cb8 Hb8c 111 no
Cc6 Nc1 Cc2 119.4(13) yes
Cc6 Nc1 Hc1 120 no
Cc2 Nc1 Hc1 120 no
Oc2 Cc2 Nc3 119.6(12) yes
Oc2 Cc2 Nc1 120.1(13) yes
Nc3 Cc2 Nc1 119.9(13) yes
Cc4 Nc3 Cc2 128.5(12) yes
Cc4 Nc3 Hc3 116 no
Cc2 Nc3 Hc3 116 no
Oc4 Cc4 Nc3 121.3(12) yes
Oc4 Cc4 Cc5 124.4(11) yes
Nc3 Cc4 Cc5 114.3(10) yes
Cc4 Cc5 Cc6 114.3(9) yes
Cc4 Cc5 Cc9 105.4(9) yes
Cc6 Cc5 Cc9 110.7(10) yes
Cc4 Cc5 Cc7 108.2(10) yes
Cc6 Cc5 Cc7 109.1(10) yes
Cc9 Cc5 Cc7 108.8(10) yes
Oc6 Cc6 Nc1 117.2(15) yes
Oc6 Cc6 Cc5 119.9(14) yes
Nc1 Cc6 Cc5 121.5(11) yes
Cc14 Cc9 Cc10 112.2(15) yes
Cc14 Cc9 Cc5 123.2(15) yes
Cc10 Cc9 Cc5 123.5(16) yes
Cc9 Cc10 Cc11 128.9(18) yes
Cc9 Cc10 Hc10 116 no
Cc11 Cc10 Hc10 116 no
Cc12 Cc11 Cc10 114.0(15) yes
Cc12 Cc11 Hc11 123 no
Cc10 Cc11 Hc11 123 no
Cc13 Cc12 Cc11 120.0(12) yes
Cc13 Cc12 Hc12 120 no
Cc11 Cc12 Hc12 120 no
Cc14 Cc13 Cc12 120.2(17) yes
Cc14 Cc13 Hc13 120 no
Cc12 Cc13 Hc13 120 no
Cc13 Cc14 Cc9 121.1(16) yes
Cc13 Cc14 Hc14 119 no
Cc9 Cc14 Hc14 119 no
Cc8 Cc7 Cc5 118.9(11) yes
Cc8 Cc7 Hc7a 107 no
Cc5 Cc7 Hc7a 107 no
Cc8 Cc7 Hc7b 107 no
Cc5 Cc7 Hc7b 107 no
Hc7a Cc7 Hc7b 108 no
Cc7 Cc8 HC8a 108 no
Cc7 Cc8 Hc8b 108 no
Hc8a Cc8 Hc8b 111 no
Cc7 Cc8 Hc8c 108 no
Hc8a Cc8 Hc8c 111 no
Hc8b Cc8 Hc8c 111 no

loop_
_geom_bond_atom_site_label_1
_geom_bond_atom_site_label_2
_geom_bond_site_symmetry_1
_geom_bond_site_symmetry_2
_geom_bond_distance
_geom_bond_publ_flag
Na1 Ca6 . . 1.366(13) yes
Na1 Ca2 . . 1.381(2) yes
Na1 Ha1 . . 1.03 no
Ca2 Oa2 . . 1.216(13) yes
Ca2 Na3 . . 1.39(2) yes
Na3 Ca4 . . 1.370(13) yes
Na3 Ha3 . . 1.03 no
Ca4 Oa4 . . 1.21(2) yes
Ca4 Ca5 . . 1.539(18) yes
Ca5 Ca6 . . 1.527(17) yes
Ca5 Ca7 . . 1.546(17) yes
Ca5 Ca9 . . 1.55(2) yes
Ca6 Oa6 . . 1.210(18) yes
Ca9 Ca10 . . 1.40(2) yes
Ca9 Ca14 . . 1.40(3) yes
Ca10 Ca11 . . 1.39(3) yes
Ca10 Ha10 . . 1.01 no
Ca11 Ca12 . . 1.38(3) yes
Ca11 Ha11 . . 1.01 no
Ca12 Ca13 . . 1.39(2) yes
Ca12 Ha12 . . 1.01 no
Ca13 Ca14 . . 1.390(3) yes
Ca13 Ha13 . . 1.01 no
Ca14 Ha14 . . 1.01 no
Ca7 Ca8 . . 1.51(2) yes
Ca7 Ha7a . . 1.01 no
Ca7 Ha7b . . 1.01 no
Ca8 Ha8a . . 1.01 no
Ca8 Ha8b . . 1.01 no
Ca8 Ha8c . . 1.01 no
Nb1 Cb6 . . 1.38(2) yes
Nb1 Cb2 . . 1.38(2) yes
Nb1 Hb1 . . 1.03 no
Cb2 Ob2 . . 1.22(2) yes
Cb2 Nb3 . . 1.384(18) yes
Nb3 Cb4 . . 1.36(2) yes
Nb3 Hb3 . . 1.03 no
Cb4 Ob4 . . 1.213(14) yes
Cb4 Cb5 . . 1.538(18) yes
Cb5 Cb6 . . 1.540(16) yes
Cb5 Cb7 . . 1.544(16) yes
Cb6 Ob6 . . 1.20(2) yes
Cb9 Cb14 . . 1.40(2) yes
Cb9 Cb10 . . 1.41(2) yes
Cb10 Cb11 . . 1.39(3) yes
Cb10 Hb10 . . 1.01 no
Cb11 Cb12 . . 1.40(2) yes
Cb11 Hb11 . . 1.01 no
Cb12 Cb13 . . 1.391(18) yes
Cb12 Hb12 . . 1.01 no
Cb13 Cb14 . . 1.40(3) yes
Cb13 Hb13 . . 1.01 no
Cb14 Hb14 . . 1.01 no
Cb7 Cb8 . . 1.52(2) yes
Cb7 Hb7a . . 1.01 no
Cb7 Hb7b . . 1.01 no
Cb8 Hb8a . . 1.01 no
Cb8 Hb8b . . 1.01 no
Cb8 Hb8c . . 1.01 no
Nc1 Cc6 . . 1.37(2) yes
Nc1 Cc2 . . 1.38(3) yes
Nc1 Hc1 . . 1.03 no
Cc2 Oc2 . . 1.222(17) yes
Cc2 Nc3 . . 1.37(2) yes
Nc3 Cc4 . . 1.366(18) yes
Nc3 Hc3 . . 1.03 no
Cc4 Oc4 . . 1.215(17) yes
Cc4 Cc5 . . 1.531(18) yes
Cc5 Cc6 . . 1.533(18) yes
Cc5 Cc9 . . 1.54(2) yes
Cc5 Cc7 . . 1.558(16) yes
Cc6 Oc6 . . 1.22(2) yes
Cc9 Cc14 . . 1.39(2) yes
Cc9 Cc10 . . 1.39(3) yes
Cc10 Cc11 . . 1.40(3) yes
Cc10 Hc10 . . 1.01 no
Cc11 Cc12 . . 1.394(19) yes
Cc11 Hc11 . . 1.01 no
Cc12 Cc13 . . 1.39(2) yes
Cc12 Hc12 . . 1.01 no
Cc13 Cc14 . . 1.38(3) yes
Cc13 Hc13 . . 1.01 no
Cc14 Hc14 . . 1.01 no
Cc7 Cc8 . . 1.52(2) yes
Cc7 Hc7a . . 1.01 no
Cc7 Hc7b . . 1.01 no
Cc8 Hc8a . . 1.01 no
Cc8 Hc8b . . 1.01 no
Cc8 Hc8c . . 1.01 no

loop_
_geom_contact_atom_site_label_1
_geom_contact_atom_site_label_2
_geom_contact_distance
_geom_contact_site_symmetry_2
_geom_contact_publ_flag
Oa6 Ca13 3.37(2) 1_556 yes
Ob2 Cb10 3.42(2) 3_556 yes
Ob2 Cb11 3.31(2) 3_665 yes
Ob4 Ob4 3.43(2) 3_656 yes
Ob6 Cb6 3.49(2) 3_555 yes
Ob6 Ob6 3.31(2) 3_555 yes
Nc1 Oa2 3.24(2) . yes
Nc1 Ca14 3.35(2) 4_454 yes
Cc2 Oa2 3.39(3) . yes
Oc2 Ca2 3.23(3) 1_554 yes
Oc2 Na3 3.34(2) 1_554 yes
Oc2 Oa2 3.32(3) 1_554 yes
Oc4 Ca10 3.34(2) 4_554 yes
Oc4 Ca7 3.44(2) 4_554 yes
Oc6 Ca12 3.23(2) 4_455 yes
Oc4 Cb13 3.23(2) 3_656 yes
Oc6 Cb11 3.35(2) 3_556 yes
Oc6 Cb12 3.29(2) 3_556 yes
Cc12 Ob2 3.36(2) 1_554 yes
Cc13 Ob6 3.50(2) 3_555 yes

loop_
_geom_hbond_atom_site_label_D
_geom_hbond_atom_site_label_H
_geom_hbond_atom_site_label_A
_geom_hbond_site_symmetry_A
_geom_hbond_distance_DH
_geom_hbond_distance_HA
_geom_hbond_distance_DA
_geom_hbond_angle_DHA
_geom_hbond_publ_flag
Na1 Ha1 Oa4 4_454 1.03 1.92(2) 2.93(2) 167.5(14) yes
Na3 Ha3 Oa6 4_555 1.03 2.02(2) 2.97(2) 151.6(13) yes
Nb1 Hb1 Ob6 3_555 1.03 1.958(19) 2.906(19) 151.6(14) yes
Nb3 Hb3 Ob4 3_656 1.03 1.887(19) 2.887(19) 162.9(14) yes
Nc1 Hc1 Oa4 2_454 1.03 2.06(2) 3.00(2) 150.4(14) yes
Nc3 Hc3 Oa6 2_556 1.03 1.989(19) 3.006(19) 168.9(13) yes

loop_
_geom_torsion_atom_site_label_1
_geom_torsion_atom_site_label_2
_geom_torsion_atom_site_label_3
_geom_torsion_atom_site_label_4
_geom_torsion
_geom_torsion_publ_flag
Ca6 Na1 Ca2 Oa2 -175.8(18) yes
Ca6 Na1 Ca2 Na3 -7(3) yes
Oa2 Ca2 Na3 Ca4 179.6(17) yes
Na1 Ca2 Na3 Ca4 10(3) yes
Ca2 Na3 Ca4 Oa4 172.5(17) yes
Ca2 Na3 Ca4 Ca5 -10(2) yes
Oa4 Ca4 Ca5 Ca6 -177.0(17) yes
Na3 Ca4 Ca5 Ca6 5.5(19) yes
Oa4 Ca4 Ca5 Ca7 -55(2) yes
Na3 Ca4 Ca5 Ca7 127.9(14) yes
Oa4 Ca4 Ca5 Ca9 61(2) yes
Na3 Ca4 Ca5 Ca9 -116.6(15) yes
Ca2 Na1 Ca6 Oa6 -164.5(15) yes
Ca2 Na1 Ca6 Ca5 3(3) yes
Ca4 Ca5 Ca6 Oa6 166.4(15) yes
Ca7 Ca5 Ca6 Oa6 46.6(19) yes
Ca9 Ca5 Ca6 Oa6 -70.5(18) yes
Ca4 Ca5 Ca6 Na1 -2.5(18) yes
Ca7 Ca5 Ca6 Na1 -122.2(14) yes
Ca9 Ca5 Ca6 Na1 120.6(15) yes
Ca6 Ca5 Ca9 Ca10 79.3(19) yes
Ca4 Ca5 Ca9 Ca10 -153.6(16) yes
Ca7 Ca5 Ca9 Ca10 -40(2) yes
Ca6 Ca5 Ca9 Ca14 -97.1(16) yes
Ca4 Ca5 Ca9 Ca14 30.1(19) yes
Ca7 Ca5 Ca9 Ca14 144.1(15) yes
Ca14 Ca9 Ca10 Ca11 -8(3) yes
Ca5 Ca9 Ca10 Ca11 175.7(16) yes
Ca9 Ca10 Ca11 Ca12 8(3) yes
Ca10 Ca11 Ca12 Ca13 -4(3) yes
Ca11 Ca12 Ca13 Ca14 0(3) yes
Ca12 Ca13 Ca14 Ca9 0(3) yes
Ca10 Ca9 Ca14 Ca13 3(3) yes
Ca5 Ca9 Ca14 Ca13 179.9(14) yes
Ca6 Ca5 Ca7 Ca8 63.0(15) yes
Ca4 Ca5 Ca7 Ca8 -63.2(15) yes
Ca9 Ca5 Ca7 Ca8 -179.9(13) yes
Cb6 Nb1 Cb2 Ob2 169.3(16) yes
Cb6 Nb1 Cb2 Nb3 4(2) yes
Ob2 Cb2 Nb3 Cb4 -177.4(18) yes
Nb1 Cb2 Nb3 Cb4 -14(3) yes
Cb2 Nb3 Cb4 Ob4 173.8(17) yes
Cb2 Nb3 Cb4 Cb5 -2(3) yes
Ob4 Cb4 Cb5 Cb6 -151.0(16) yes
Nb3 Cb4 Cb5 Cb6 24.5(17) yes
Ob4 Cb4 Cb5 Cb7 -30(2) yes
Nb3 Cb4 Cb5 Cb7 145.8(13) yes
Ob4 Cb4 Cb5 Cb9 88.4(19) yes
Nb3 Cb4 Cb5 Cb9 -96.1(15) yes
Cb2 Nb1 Cb6 Ob6 172.3(16) yes
Cb2 Nb1 Cb6 Cb5 19(2) yes
Cb4 Cb5 Cb6 Ob6 173.2(14) yes
Cb7 Cb5 Cb6 Ob6 50.3(16) yes
Cb9 Cb5 Cb6 Ob6 -71.2(16) yes
Cb4 Cb5 Cb6 Nb1 -32.3(16) yes
Cb7 Cb5 Cb6 Nb1 -155.2(12) yes
Cb9 Cb5 Cb6 Nb1 83.4(14) yes
Cb4 Cb5 Cb9 Cb14 -75.1(17) yes
Cb6 Cb5 Cb9 Cb14 163.9(14) yes
Cb7 Cb5 Cb9 Cb14 43.6(18) yes
Cb4 Cb5 Cb9 Cb10 109.4(18) yes
Cb6 Cb5 Cb9 Cb10 -12(2) yes
Cb7 Cb5 Cb9 Cb10 -131.9(17) yes
Cb14 Cb9 Cb10 Cb11 7(3) yes
Cb5 Cb9 Cb10 Cb11 -177.5(15) yes
Cb9 Cb10 Cb11 Cb12 -7(3) yes
Cb10 Cb11 Cb12 Cb13 12(2) yes
Cb11 Cb12 Cb13 Cb14 -17(2) yes
Cb12 Cb13 Cb14 Cb9 17(3) yes
Cb10 Cb9 Cb14 Cb13 -12(3) yes
Cb5 Cb9 Cb14 Cb13 172.1(14) yes
Cb4 Cb5 Cb7 Cb8 -67.7(14) yes
Cb6 Cb5 Cb7 Cb8 56.1(14) yes
Cb9 Cb5 Cb7 Cb8 178.4(12) yes
Cc6 Nc1 Cc2 Oc2 169.6(18) yes
Cc6 Nc1 Cc2 Nc3 -2(3) yes
Oc2 Cc2 Nc3 Cc4 -177.3(18) yes
Nc1 Cc2 Nc3 Cc4 -6(3) yes
Cc2 Nc3 Cc4 Oc4 177.8(19) yes
Cc2 Nc3 Cc4 Cc5 1(3) yes
Oc4 Cc4 Cc5 Cc6 -166.9(17) yes
Nc3 Cc4 Cc5 Cc6 9.9(19) yes
Oc4 Cc4 Cc5 Cc9 71(2) yes
Nc3 Cc4 Cc5 Cc9 -111.9(15) yes
Oc4 Cc4 Cc5 Cc7 -45(2) yes
Nc3 Cc4 Cc5 Cc7 131.8(14) yes
Cc2 Nc1 Cc6 Oc6 179.8(18) yes
Cc2 Nc1 Cc6 Cc5 14(3) yes
Cc4 Cc5 Cc6 Oc6 176.7(16) yes
Cc9 Cc5 Cc6 Oc6 -64(2) yes
Cc7 Cc5 Cc6 Oc6 55(2) yes
Cc4 Cc5 Cc6 Nc1 -18(2) yes
Cc9 Cc5 Cc6 Nc1 101.3(17) yes
Cc7 Cc5 Cc6 Nc1 -138.9(16) yes
Cc4 Cc5 Cc9 Cc14 102.5(18) yes
Cc6 Cc5 Cc9 Cc14 -22(2) yes
Cc7 Cc5 Cc9 Cc14 -141.6(16) yes
Cc4 Cc5 Cc9 Cc10 -64.6(19) yes
Cc6 Cc5 Cc9 Cc10 171.3(16) yes
Cc7 Cc5 Cc9 Cc10 51(2) yes
Cc14 Cc9 Cc10 Cc11 7(3) yes
Cc5 Cc9 Cc10 Cc11 175.3(16) yes
Cc9 Cc10 Cc11 Cc12 -1(3) yes
Cc10 Cc11 Cc12 Cc13 5(2) yes
Cc11 Cc12 Cc13 Cc14 -17(3) yes
Cc12 Cc13 Cc14 Cc9 24(3) yes
Cc10 Cc9 Cc14 Cc13 -18(3) yes
Cc5 Cc9 Cc14 Cc13 173.5(15) yes
Cc4 Cc5 Cc7 Cc8 -63.2(16) yes
Cc6 Cc5 Cc7 Cc8 61.7(17) yes
Cc9 Cc5 Cc7 Cc8 -177.3(14) yes

loop_
_cod_related_entry_id
_cod_related_entry_database
_cod_related_entry_code
1 ChemSpider 4599
